data_7237321
loop_
_publ_author_name
'Li, Chuan'
'Du, Xiaoyang'
'Zhou, Yu'
'Ye, Jun'
'Fu, Lulu'
'Humphrey, Mark G.'
'Wu, Chao'
'Zhao, Juewen'
'Du, Yanqing'
'Tao, Silu'
'Wu, Jiacheng'
'Zhang, Chi'

_publ_section_title
;
 A simple and broadly applicable synthesis of fluorene-coupled D--\s--A
 type molecules: towards high-triplet-energy bipolar hosts for efficient
 blue thermally-activated delayed fluorescence
;
_journal_issue 26
_journal_name_full 'Journal of Materials Chemistry C'
_journal_page_first 6949
_journal_paper_doi 10.1039/C8TC01309H
_journal_volume 6
_journal_year 2018
_chemical_formula_sum 'C37 H27 N O2 S'
_chemical_formula_weight 549.66
_space_group_IT_number 14
_space_group_name_Hall '-P 2ybc'
_space_group_name_H-M_alt 'P 1 21/c 1'
_symmetry_cell_setting monoclinic
_symmetry_space_group_name_H-M 'P 1 21/c 1'
_atom_sites_solution_hydrogens geom
_atom_sites_solution_primary direct
_atom_sites_solution_secondary difmap
_audit_creation_method SHELXL-97
_audit_update_record
;
2018-03-20 deposited with the CCDC.
2018-05-10 downloaded from the CCDC.
;
_cell_angle_alpha 90.00
_cell_angle_beta 128.710(2)
_cell_angle_gamma 90.00
_cell_formula_units_Z 4
_cell_length_a 8.8671(3)
_cell_length_b 34.1025(12)
_cell_length_c 12.0757(3)
_cell_measurement_reflns_used 9774
_cell_measurement_temperature 293(2)
_cell_measurement_theta_max 27.1338
_cell_measurement_theta_min 2.9867
_cell_volume 2849.40(18)
_computing_cell_refinement 'Bruker SAINT'
_computing_data_collection 'Bruker APEX2'
_computing_data_reduction 'Bruker SAINT'
_computing_molecular_graphics 'Bruker SHELXTL'
_computing_publication_material 'Bruker SHELXTL'
_computing_structure_refinement 'SHELXL-97 (Sheldrick, 1997)'
_computing_structure_solution 'SHELXS-97 (Sheldrick, 1990)'
_diffrn_ambient_temperature 293(2)
_diffrn_detector_area_resol_mean 10.4167
_diffrn_measured_fraction_theta_full 0.990
_diffrn_measured_fraction_theta_max 0.990
_diffrn_measurement_device_type bruker-CCD
_diffrn_measurement_method 'w scans'
_diffrn_radiation_monochromator graphite
_diffrn_radiation_source 'fine-focus sealed tube'
_diffrn_radiation_type MoK\a
_diffrn_radiation_wavelength 0.71073
_diffrn_reflns_av_R_equivalents 0.0241
_diffrn_reflns_av_sigmaI/netI 0.0166
_diffrn_reflns_limit_h_max 11
_diffrn_reflns_limit_h_min -10
_diffrn_reflns_limit_k_max 43
_diffrn_reflns_limit_k_min -43
_diffrn_reflns_limit_l_max 14
_diffrn_reflns_limit_l_min -15
_diffrn_reflns_number 33264
_diffrn_reflns_theta_full 27.14
_diffrn_reflns_theta_max 27.14
_diffrn_reflns_theta_min 2.93
_exptl_absorpt_coefficient_mu 0.149
_exptl_absorpt_correction_T_max 0.7454
_exptl_absorpt_correction_T_min 0.4927
_exptl_absorpt_correction_type multi-scan
_exptl_absorpt_process_details sadabs
_exptl_crystal_colour colourless
_exptl_crystal_density_diffrn 1.281
_exptl_crystal_density_method 'not measured'
_exptl_crystal_description block
_exptl_crystal_F_000 1152
_exptl_crystal_size_max 0.2
_exptl_crystal_size_mid 0.15
_exptl_crystal_size_min 0.12
_refine_diff_density_max 0.333
_refine_diff_density_min -0.438
_refine_diff_density_rms 0.047
_refine_ls_extinction_method none
_refine_ls_goodness_of_fit_ref 1.110
_refine_ls_hydrogen_treatment mixed
_refine_ls_matrix_type full
_refine_ls_number_parameters 370
_refine_ls_number_reflns 6259
_refine_ls_number_restraints 0
_refine_ls_restrained_S_all 1.110
_refine_ls_R_factor_all 0.0436
_refine_ls_R_factor_gt 0.0395
_refine_ls_shift/su_max 0.001
_refine_ls_shift/su_mean 0.000
_refine_ls_structure_factor_coef Fsqd
_refine_ls_weighting_details 'calc w=1/[\s^2^(Fo^2^)+(0.0394P)^2^+1.7845P] where P=(Fo^2^+2Fc^2^)/3'
_refine_ls_weighting_scheme calc
_refine_ls_wR_factor_gt 0.0964
_refine_ls_wR_factor_ref 0.0986
_reflns_number_gt 5729
_reflns_number_total 6259
_reflns_threshold_expression >2sigma(I)
_cod_data_source_file c8tc01309h2.cif
_cod_data_source_block 1
_cod_original_cell_volume 2849.40(16)
_cod_original_sg_symbol_H-M P21/c
_cod_database_code 7237321

loop_
_symmetry_equiv_pos_as_xyz
'x, y, z'
'-x, y+1/2, -z+1/2'
'-x, -y, -z'
'x, -y-1/2, z-1/2'

loop_
_atom_site_label
_atom_site_type_symbol
_atom_site_fract_x
_atom_site_fract_y
_atom_site_fract_z
_atom_site_U_iso_or_equiv
_atom_site_adp_type
_atom_site_occupancy
_atom_site_symmetry_multiplicity
_atom_site_calc_flag
_atom_site_refinement_flags
S1 S 0.97359(5) 0.181048(9) 0.65060(3) 0.01355(9) Uani 1 1 d .
O1 O 0.77281(14) 0.18768(3) 0.53171(10) 0.0200(2) Uani 1 1 d .
O2 O 1.10309(15) 0.16988(3) 0.62196(11) 0.0209(2) Uani 1 1 d .
N1 N 0.74184(19) -0.00682(3) 0.48210(12) 0.0214(3) Uani 1 1 d .
C1 C 0.99144(18) 0.14270(4) 0.76788(13) 0.0131(2) Uani 1 1 d .
C2 C 0.87435(19) 0.15699(4) 0.81319(14) 0.0145(3) Uani 1 1 d .
C3 C 0.9819(2) 0.03431(4) 0.68184(15) 0.0185(3) Uani 1 1 d .
H3 H 1.0626 0.0126 0.7254 0.022 Uiso 1 1 calc R
C4 C 0.9991(2) 0.16927(4) 0.95513(14) 0.0163(3) Uani 1 1 d .
C5 C 0.74836(19) 0.09961(4) 0.55345(14) 0.0166(3) Uani 1 1 d .
H5 H 0.6691 0.1214 0.5087 0.020 Uiso 1 1 calc R
C6 C 0.5897(2) -0.01113(4) 0.33438(15) 0.0195(3) Uani 1 1 d .
C7 C 1.06278(19) 0.22413(4) 0.75523(14) 0.0145(3) Uani 1 1 d .
C8 C 0.8027(2) -0.04442(4) 0.67958(15) 0.0203(3) Uani 1 1 d .
H8 H 0.7583 -0.0235 0.7016 0.024 Uiso 1 1 calc R
C9 C 0.6868(2) 0.06364(4) 0.48502(14) 0.0175(3) Uani 1 1 d .
H9 H 0.5668 0.0617 0.3957 0.021 Uiso 1 1 calc R
C10 C 0.6759(2) 0.16012(4) 0.73447(15) 0.0195(3) Uani 1 1 d .
H10 H 0.5927 0.1513 0.6411 0.023 Uiso 1 1 calc R
C11 C 0.92720(19) 0.10377(4) 0.68837(14) 0.0140(3) Uani 1 1 d .
C12 C 0.8022(2) 0.03026(4) 0.54803(14) 0.0167(3) Uani 1 1 d .
C13 C 1.19764(19) 0.14451(4) 0.90681(14) 0.0152(3) Uani 1 1 d .
C14 C 1.2047(2) 0.29004(4) 0.92410(15) 0.0243(3) Uani 1 1 d .
H14 H 1.2529 0.3121 0.9821 0.029 Uiso 1 1 calc R
C15 C 1.3690(2) 0.13340(4) 0.93471(15) 0.0204(3) Uani 1 1 d .
H15 H 1.3695 0.1238 0.8629 0.024 Uiso 1 1 calc R
C16 C 1.1982(2) 0.16039(4) 1.01423(14) 0.0171(3) Uani 1 1 d .
C17 C 0.5757(2) 0.01396(5) 0.23708(16) 0.0251(3) Uani 1 1 d .
H17 H 0.6691 0.0331 0.2683 0.030 Uiso 1 1 calc R
C18 C 1.0417(2) 0.07024(4) 0.75068(14) 0.0172(3) Uani 1 1 d .
H18 H 1.1610 0.0721 0.8406 0.021 Uiso 1 1 calc R
C19 C 1.0145(2) 0.27875(4) 0.85437(16) 0.0226(3) Uani 1 1 d .
H19 H 0.9359 0.2933 0.8654 0.027 Uiso 1 1 calc R
C20 C 0.9415(2) 0.24574(4) 0.76819(15) 0.0176(3) Uani 1 1 d .
H20 H 0.8136 0.2382 0.7199 0.021 Uiso 1 1 calc R
C21 C 0.8097(2) -0.04139(4) 0.56811(14) 0.0173(3) Uani 1 1 d .
C22 C 1.3234(2) 0.26890(4) 0.90838(16) 0.0247(3) Uani 1 1 d .
H22 H 1.4499 0.2770 0.9540 0.030 Uiso 1 1 calc R
C23 C 0.8779(2) -0.07253(4) 0.53623(16) 0.0233(3) Uani 1 1 d .
H23 H 0.8850 -0.0703 0.4628 0.028 Uiso 1 1 calc R
C24 C 1.2526(2) 0.23538(4) 0.82383(15) 0.0201(3) Uani 1 1 d .
H24 H 1.3317 0.2207 0.8135 0.024 Uiso 1 1 calc R
C25 C 0.9267(2) 0.18710(4) 1.01678(15) 0.0204(3) Uani 1 1 d .
H25 H 1.0096 0.1963 1.1097 0.024 Uiso 1 1 calc R
C26 C 0.8624(2) -0.07891(5) 0.75804(16) 0.0259(3) Uani 1 1 d .
H26 H 0.8586 -0.0810 0.8330 0.031 Uiso 1 1 calc R
C27 C 1.5402(2) 0.13702(5) 1.07321(17) 0.0275(3) Uani 1 1 d .
H27 H 1.6561 0.1291 1.0945 0.033 Uiso 1 1 calc R
C28 C 0.7286(2) 0.19090(5) 0.93681(17) 0.0261(3) Uani 1 1 d .
H28 H 0.6778 0.2031 0.9760 0.031 Uiso 1 1 calc R
C29 C 0.9276(2) -0.11015(5) 0.72501(18) 0.0300(4) Uani 1 1 d .
H29 H 0.9661 -0.1333 0.7771 0.036 Uiso 1 1 calc R
C30 C 1.3702(2) 0.16455(5) 1.15150(15) 0.0256(3) Uani 1 1 d .
H30 H 1.3711 0.1754 1.2226 0.031 Uiso 1 1 calc R
C31 C 0.9353(2) -0.10692(5) 0.61440(18) 0.0293(3) Uani 1 1 d .
H31 H 0.9793 -0.1279 0.5924 0.035 Uiso 1 1 calc R
C32 C 1.5404(2) 0.15221(5) 1.18014(17) 0.0301(4) Uani 1 1 d .
H32 H 1.6562 0.1541 1.2720 0.036 Uiso 1 1 calc R
C33 C 0.4523(2) -0.04060(5) 0.28535(16) 0.0272(3) Uani 1 1 d .
H33 H 0.4616 -0.0577 0.3494 0.033 Uiso 1 1 calc R
C34 C 0.6041(2) 0.17675(5) 0.79818(17) 0.0260(3) Uani 1 1 d .
H34 H 0.4712 0.1785 0.7476 0.031 Uiso 1 1 calc R
C35 C 0.3022(3) -0.04454(6) 0.1413(2) 0.0449(5) Uani 1 1 d .
H35 H 0.2121 -0.0645 0.1090 0.054 Uiso 1 1 calc R
C36 C 0.4222(3) 0.01015(6) 0.09375(18) 0.0412(4) Uani 1 1 d .
H36 H 0.4111 0.0274 0.0292 0.049 Uiso 1 1 calc R
C37 C 0.2854(3) -0.01893(7) 0.0456(2) 0.0552(6) Uani 1 1 d .
H37 H 0.1827 -0.0212 -0.0508 0.066 Uiso 1 1 calc R

loop_
_atom_site_aniso_label
_atom_site_aniso_U_11
_atom_site_aniso_U_22
_atom_site_aniso_U_33
_atom_site_aniso_U_23
_atom_site_aniso_U_13
_atom_site_aniso_U_12
S1 0.01683(16) 0.01196(15) 0.01289(15) 0.00019(11) 0.00979(13) -0.00006(12)
O1 0.0196(5) 0.0179(5) 0.0134(5) 0.0018(4) 0.0059(4) -0.0001(4)
O2 0.0292(5) 0.0199(5) 0.0247(5) -0.0015(4) 0.0223(5) -0.0001(4)
N1 0.0285(6) 0.0115(5) 0.0147(6) 0.0015(4) 0.0089(5) 0.0004(5)
C1 0.0125(6) 0.0130(6) 0.0132(6) 0.0016(5) 0.0078(5) 0.0008(5)
C2 0.0174(6) 0.0130(6) 0.0161(6) 0.0025(5) 0.0120(6) 0.0009(5)
C3 0.0188(7) 0.0132(6) 0.0186(7) 0.0044(5) 0.0093(6) 0.0035(5)
C4 0.0183(6) 0.0161(6) 0.0149(6) 0.0027(5) 0.0105(6) -0.0011(5)
C5 0.0149(6) 0.0129(6) 0.0179(6) 0.0029(5) 0.0082(6) 0.0023(5)
C6 0.0230(7) 0.0176(6) 0.0150(6) 0.0003(5) 0.0104(6) 0.0032(5)
C7 0.0188(6) 0.0104(6) 0.0138(6) 0.0005(5) 0.0100(5) -0.0001(5)
C8 0.0203(7) 0.0172(7) 0.0196(7) -0.0010(5) 0.0106(6) -0.0012(5)
C9 0.0149(6) 0.0157(6) 0.0158(6) 0.0008(5) 0.0067(5) 0.0000(5)
C10 0.0170(6) 0.0242(7) 0.0170(6) -0.0003(5) 0.0105(6) 0.0000(5)
C11 0.0151(6) 0.0121(6) 0.0152(6) 0.0008(5) 0.0097(5) -0.0006(5)
C12 0.0202(6) 0.0124(6) 0.0168(6) 0.0012(5) 0.0113(6) -0.0005(5)
C13 0.0142(6) 0.0133(6) 0.0144(6) 0.0025(5) 0.0071(5) -0.0005(5)
C14 0.0306(8) 0.0156(7) 0.0185(7) -0.0038(5) 0.0114(6) -0.0016(6)
C15 0.0168(6) 0.0218(7) 0.0210(7) 0.0020(5) 0.0111(6) 0.0005(5)
C16 0.0169(6) 0.0178(6) 0.0156(6) 0.0021(5) 0.0097(6) -0.0012(5)
C17 0.0309(8) 0.0221(7) 0.0212(7) 0.0033(6) 0.0157(7) 0.0023(6)
C18 0.0160(6) 0.0152(6) 0.0150(6) 0.0031(5) 0.0070(5) 0.0012(5)
C19 0.0302(8) 0.0168(7) 0.0241(7) -0.0010(6) 0.0185(7) 0.0037(6)
C20 0.0188(6) 0.0153(6) 0.0193(6) 0.0009(5) 0.0122(6) 0.0008(5)
C21 0.0177(6) 0.0108(6) 0.0167(6) 0.0008(5) 0.0075(5) -0.0012(5)
C22 0.0189(7) 0.0209(7) 0.0231(7) -0.0015(6) 0.0077(6) -0.0039(6)
C23 0.0281(8) 0.0178(7) 0.0260(7) -0.0006(6) 0.0178(7) 0.0004(6)
C24 0.0185(7) 0.0166(6) 0.0245(7) 0.0003(5) 0.0131(6) 0.0013(5)
C25 0.0260(7) 0.0222(7) 0.0163(6) -0.0002(5) 0.0150(6) -0.0006(6)
C26 0.0261(8) 0.0264(8) 0.0194(7) 0.0041(6) 0.0114(6) -0.0050(6)
C27 0.0141(7) 0.0345(8) 0.0271(8) 0.0034(7) 0.0096(6) 0.0000(6)
C28 0.0279(8) 0.0343(8) 0.0255(8) -0.0006(6) 0.0213(7) 0.0038(6)
C29 0.0287(8) 0.0180(7) 0.0308(8) 0.0101(6) 0.0125(7) 0.0022(6)
C30 0.0229(7) 0.0329(8) 0.0152(7) -0.0020(6) 0.0091(6) -0.0051(6)
C31 0.0315(8) 0.0153(7) 0.0374(9) 0.0015(6) 0.0197(8) 0.0044(6)
C32 0.0158(7) 0.0419(9) 0.0176(7) 0.0013(7) 0.0031(6) -0.0041(6)
C33 0.0291(8) 0.0267(8) 0.0212(7) -0.0002(6) 0.0134(7) -0.0038(6)
C34 0.0180(7) 0.0374(9) 0.0249(8) 0.0015(6) 0.0146(6) 0.0039(6)
C35 0.0357(10) 0.0495(12) 0.0268(9) -0.0050(8) 0.0085(8) -0.0162(9)
C36 0.0481(11) 0.0429(10) 0.0206(8) 0.0096(7) 0.0156(8) 0.0017(9)
C37 0.0504(12) 0.0622(14) 0.0165(8) 0.0026(9) 0.0031(8) -0.0136(11)

loop_
_atom_type_symbol
_atom_type_description
_atom_type_scat_dispersion_real
_atom_type_scat_dispersion_imag
_atom_type_scat_source
C C 0.0033 0.0016 'International Tables Vol C Tables 4.2.6.8 and 6.1.1.4'
N N 0.0061 0.0033 'International Tables Vol C Tables 4.2.6.8 and 6.1.1.4'
O O 0.0106 0.0060 'International Tables Vol C Tables 4.2.6.8 and 6.1.1.4'
S S 0.1246 0.1234 'International Tables Vol C Tables 4.2.6.8 and 6.1.1.4'
H H 0.0000 0.0000 'International Tables Vol C Tables 4.2.6.8 and 6.1.1.4'

loop_
_geom_angle_atom_site_label_1
_geom_angle_atom_site_label_2
_geom_angle_atom_site_label_3
_geom_angle
O2 S1 O1 118.32(6)
O2 S1 C7 108.86(6)
O1 S1 C7 107.61(6)
O2 S1 C1 107.18(6)
O1 S1 C1 109.40(6)
C7 S1 C1 104.64(6)
C12 N1 C6 121.97(11)
C12 N1 C21 119.36(11)
C6 N1 C21 117.69(11)
C13 C1 C11 116.54(11)
C13 C1 C2 102.08(10)
C11 C1 C2 115.73(11)
C13 C1 S1 106.36(8)
C11 C1 S1 108.20(8)
C2 C1 S1 107.20(8)
C10 C2 C4 120.55(12)
C10 C2 C1 129.49(12)
C4 C2 C1 109.91(11)
C18 C3 C12 120.86(12)
C18 C3 H3 119.6
C12 C3 H3 119.6
C25 C4 C2 120.66(13)
C25 C4 C16 130.49(13)
C2 C4 C16 108.85(12)
C9 C5 C11 121.38(12)
C9 C5 H5 119.3
C11 C5 H5 119.3
C33 C6 C17 119.40(14)
C33 C6 N1 120.00(13)
C17 C6 N1 120.59(13)
C24 C7 C20 121.43(12)
C24 C7 S1 119.33(10)
C20 C7 S1 119.24(10)
C21 C8 C26 119.61(14)
C21 C8 H8 120.2
C26 C8 H8 120.2
C5 C9 C12 121.05(12)
C5 C9 H9 119.5
C12 C9 H9 119.5
C2 C10 C34 118.46(13)
C2 C10 H10 120.8
C34 C10 H10 120.8
C18 C11 C5 117.21(12)
C18 C11 C1 120.96(12)
C5 C11 C1 121.77(11)
C9 C12 C3 117.86(12)
C9 C12 N1 122.28(12)
C3 C12 N1 119.85(12)
C15 C13 C16 120.72(13)
C15 C13 C1 129.32(12)
C16 C13 C1 109.96(11)
C22 C14 C19 120.83(13)
C22 C14 H14 119.6
C19 C14 H14 119.6
C13 C15 C27 118.21(14)
C13 C15 H15 120.9
C27 C15 H15 120.9
C30 C16 C13 120.59(13)
C30 C16 C4 130.52(13)
C13 C16 C4 108.87(12)
C36 C17 C6 119.68(15)
C36 C17 H17 120.2
C6 C17 H17 120.2
C3 C18 C11 121.62(12)
C3 C18 H18 119.2
C11 C18 H18 119.2
C14 C19 C20 120.02(13)
C14 C19 H19 120.0
C20 C19 H19 120.0
C19 C20 C7 118.87(13)
C19 C20 H20 120.6
C7 C20 H20 120.6
C8 C21 C23 120.15(13)
C8 C21 N1 120.72(13)
C23 C21 N1 119.10(13)
C14 C22 C24 119.68(14)
C14 C22 H22 120.2
C24 C22 H22 120.2
C31 C23 C21 119.71(14)
C31 C23 H23 120.1
C21 C23 H23 120.1
C7 C24 C22 119.15(13)
C7 C24 H24 120.4
C22 C24 H24 120.4
C28 C25 C4 118.50(13)
C28 C25 H25 120.7
C4 C25 H25 120.7
C29 C26 C8 120.29(15)
C29 C26 H26 119.9
C8 C26 H26 119.9
C32 C27 C15 121.05(14)
C32 C27 H27 119.5
C15 C27 H27 119.5
C25 C28 C34 120.80(14)
C25 C28 H28 119.6
C34 C28 H28 119.6
C31 C29 C26 119.90(14)
C31 C29 H29 120.1
C26 C29 H29 120.1
C32 C30 C16 118.55(14)
C32 C30 H30 120.7
C16 C30 H30 120.7
C29 C31 C23 120.34(15)
C29 C31 H31 119.8
C23 C31 H31 119.8
C30 C32 C27 120.82(14)
C30 C32 H32 119.6
C27 C32 H32 119.6
C35 C33 C6 120.13(15)
C35 C33 H33 119.9
C6 C33 H33 119.9
C10 C34 C28 120.88(14)
C10 C34 H34 119.6
C28 C34 H34 119.6
C37 C35 C33 120.35(18)
C37 C35 H35 119.8
C33 C35 H35 119.8
C37 C36 C17 120.75(17)
C37 C36 H36 119.6
C17 C36 H36 119.6
C35 C37 C36 119.65(17)
C35 C37 H37 120.2
C36 C37 H37 120.2

loop_
_geom_bond_atom_site_label_1
_geom_bond_atom_site_label_2
_geom_bond_distance
S1 O2 1.4423(10)
S1 O1 1.4440(10)
S1 C7 1.7694(13)
S1 C1 1.8602(13)
N1 C12 1.4095(17)
N1 C6 1.4191(18)
N1 C21 1.4314(17)
C1 C13 1.5247(17)
C1 C11 1.5248(18)
C1 C2 1.5249(17)
C2 C10 1.3852(19)
C2 C4 1.4018(19)
C3 C18 1.3864(19)
C3 C12 1.3962(19)
C3 H3 0.9300
C4 C25 1.3903(19)
C4 C16 1.4636(19)
C5 C9 1.3861(19)
C5 C11 1.3992(18)
C5 H5 0.9300
C6 C33 1.393(2)
C6 C17 1.395(2)
C7 C24 1.3869(19)
C7 C20 1.3913(19)
C8 C21 1.389(2)
C8 C26 1.391(2)
C8 H8 0.9300
C9 C12 1.3955(19)
C9 H9 0.9300
C10 C34 1.390(2)
C10 H10 0.9300
C11 C18 1.3959(18)
C13 C15 1.3873(19)
C13 C16 1.4028(19)
C14 C22 1.384(2)
C14 C19 1.387(2)
C14 H14 0.9300
C15 C27 1.393(2)
C15 H15 0.9300
C16 C30 1.390(2)
C17 C36 1.385(2)
C17 H17 0.9300
C18 H18 0.9300
C19 C20 1.388(2)
C19 H19 0.9300
C20 H20 0.9300
C21 C23 1.390(2)
C22 C24 1.393(2)
C22 H22 0.9300
C23 C31 1.387(2)
C23 H23 0.9300
C24 H24 0.9300
C25 C28 1.384(2)
C25 H25 0.9300
C26 C29 1.384(2)
C26 H26 0.9300
C27 C32 1.390(2)
C27 H27 0.9300
C28 C34 1.394(2)
C28 H28 0.9300
C29 C31 1.384(2)
C29 H29 0.9300
C30 C32 1.386(2)
C30 H30 0.9300
C31 H31 0.9300
C32 H32 0.9300
C33 C35 1.385(2)
C33 H33 0.9300
C34 H34 0.9300
C35 C37 1.382(3)
C35 H35 0.9300
C36 C37 1.382(3)
C36 H36 0.9300
C37 H37 0.9300

loop_
_geom_torsion_atom_site_label_1
_geom_torsion_atom_site_label_2
_geom_torsion_atom_site_label_3
_geom_torsion_atom_site_label_4
_geom_torsion
O2 S1 C1 C13 64.45(10)
O1 S1 C1 C13 -166.11(8)
C7 S1 C1 C13 -51.05(10)
O2 S1 C1 C11 -61.48(10)
O1 S1 C1 C11 67.97(10)
C7 S1 C1 C11 -176.98(9)
O2 S1 C1 C2 173.06(9)
O1 S1 C1 C2 -57.49(10)
C7 S1 C1 C2 57.56(10)
C13 C1 C2 C10 -176.72(13)
C11 C1 C2 C10 -49.11(19)
S1 C1 C2 C10 71.69(16)
C13 C1 C2 C4 5.64(13)
C11 C1 C2 C4 133.26(12)
S1 C1 C2 C4 -105.94(11)
C10 C2 C4 C25 -4.1(2)
C1 C2 C4 C25 173.73(12)
C10 C2 C4 C16 176.55(12)
C1 C2 C4 C16 -5.58(15)
C12 N1 C6 C33 -137.84(15)
C21 N1 C6 C33 30.7(2)
C12 N1 C6 C17 42.1(2)
C21 N1 C6 C17 -149.29(14)
O2 S1 C7 C24 -15.98(13)
O1 S1 C7 C24 -145.36(11)
C1 S1 C7 C24 98.34(12)
O2 S1 C7 C20 164.74(10)
O1 S1 C7 C20 35.37(12)
C1 S1 C7 C20 -80.93(11)
C11 C5 C9 C12 -0.5(2)
C4 C2 C10 C34 1.9(2)
C1 C2 C10 C34 -175.53(14)
C9 C5 C11 C18 0.5(2)
C9 C5 C11 C1 -176.62(12)
C13 C1 C11 C18 9.27(18)
C2 C1 C11 C18 -110.75(14)
S1 C1 C11 C18 128.99(11)
C13 C1 C11 C5 -173.73(12)
C2 C1 C11 C5 66.25(16)
S1 C1 C11 C5 -54.01(14)
C5 C9 C12 C3 -0.3(2)
C5 C9 C12 N1 178.80(13)
C18 C3 C12 C9 1.2(2)
C18 C3 C12 N1 -177.93(13)
C6 N1 C12 C9 18.5(2)
C21 N1 C12 C9 -149.94(14)
C6 N1 C12 C3 -162.42(13)
C21 N1 C12 C3 29.2(2)
C11 C1 C13 C15 49.77(19)
C2 C1 C13 C15 176.86(13)
S1 C1 C13 C15 -70.93(16)
C11 C1 C13 C16 -130.81(12)
C2 C1 C13 C16 -3.72(14)
S1 C1 C13 C16 108.49(11)
C16 C13 C15 C27 2.4(2)
C1 C13 C15 C27 -178.20(13)
C15 C13 C16 C30 -1.3(2)
C1 C13 C16 C30 179.22(12)
C15 C13 C16 C4 -179.88(12)
C1 C13 C16 C4 0.64(15)
C25 C4 C16 C30 5.5(3)
C2 C4 C16 C30 -175.29(15)
C25 C4 C16 C13 -176.12(14)
C2 C4 C16 C13 3.09(15)
C33 C6 C17 C36 2.3(2)
N1 C6 C17 C36 -177.71(16)
C12 C3 C18 C11 -1.3(2)
C5 C11 C18 C3 0.4(2)
C1 C11 C18 C3 177.55(12)
C22 C14 C19 C20 0.4(2)
C14 C19 C20 C7 1.0(2)
C24 C7 C20 C19 -1.5(2)
S1 C7 C20 C19 177.81(11)
C26 C8 C21 C23 -0.7(2)
C26 C8 C21 N1 177.49(13)
C12 N1 C21 C8 48.14(19)
C6 N1 C21 C8 -120.76(15)
C12 N1 C21 C23 -133.70(15)
C6 N1 C21 C23 57.41(19)
C19 C14 C22 C24 -1.3(2)
C8 C21 C23 C31 1.3(2)
N1 C21 C23 C31 -176.90(14)
C20 C7 C24 C22 0.5(2)
S1 C7 C24 C22 -178.74(11)
C14 C22 C24 C7 0.9(2)
C2 C4 C25 C28 2.7(2)
C16 C4 C25 C28 -178.12(14)
C21 C8 C26 C29 -0.3(2)
C13 C15 C27 C32 -1.5(2)
C4 C25 C28 C34 0.8(2)
C8 C26 C29 C31 0.7(2)
C13 C16 C30 C32 -0.8(2)
C4 C16 C30 C32 177.41(15)
C26 C29 C31 C23 -0.1(3)
C21 C23 C31 C29 -0.9(2)
C16 C30 C32 C27 1.8(2)
C15 C27 C32 C30 -0.6(3)
C17 C6 C33 C35 -0.8(2)
N1 C6 C33 C35 179.12(16)
C2 C10 C34 C28 1.7(2)
C25 C28 C34 C10 -3.1(2)
C6 C33 C35 C37 -1.1(3)
C6 C17 C36 C37 -1.8(3)
C33 C35 C37 C36 1.6(4)
C17 C36 C37 C35 -0.1(4)
